data_7153207
loop_
_publ_author_name
'Vijayadas, Kuruppanthara N.'
'Nair, Roshna V.'
'Gawade, Rupesh L.'
'Kotmale, Amol S.'
'Prabhakaran, Panchami'
'Gonnade, Rajesh G.'
'Puranik, Vedavadi G.'
'Rajamohanan, Pattuparambil R.'
'Sanjayan, Gangadhar J.'

_publ_section_title
;
 Ester vs. amide on folding: a case study with a 2-residue synthetic
 peptide.
;
_journal_issue 48
_journal_name_full 'Organic &amp; biomolecular chemistry'
_journal_page_first 8348
_journal_page_last 8356
_journal_paper_doi 10.1039/c3ob41967c
_journal_volume 11
_journal_year 2013
_chemical_absolute_configuration syn
_chemical_formula_moiety 'C23 H26 Br N3 O4'
_chemical_formula_sum 'C23 H26 Br N3 O4'
_chemical_formula_weight 488.38
_chemical_name_systematic
;
?
;
_space_group_IT_number 4
_symmetry_cell_setting monoclinic
_symmetry_space_group_name_Hall 'P 2yb'
_symmetry_space_group_name_H-M 'P 1 21 1'
_atom_sites_solution_hydrogens geom
_atom_sites_solution_primary direct
_atom_sites_solution_secondary difmap
_audit_creation_method SHELXL-97
_cell_angle_alpha 90.00
_cell_angle_beta 90.547(3)
_cell_angle_gamma 90.00
_cell_formula_units_Z 2
_cell_length_a 12.8420(19)
_cell_length_b 7.0231(10)
_cell_length_c 13.3863(19)
_cell_measurement_reflns_used 1681
_cell_measurement_temperature 297(2)
_cell_measurement_theta_max 27.924
_cell_measurement_theta_min 2.208
_cell_volume 1207.3(3)
_computing_cell_refinement 'SAINT (Bruker, 2003)'
_computing_data_collection 'SMART (Bruker, 2003)'
_computing_data_reduction 'SAINT (Bruker, 2003)'
_computing_molecular_graphics 'ORTEP-3 (Farrugia, 1997)'
_computing_publication_material 'SHELXTL (Bruker, 2003)'
_computing_structure_refinement 'SHELXL97 (Sheldrick, 1997)'
_computing_structure_solution 'SHELXS97 (Sheldrick, 1997)'
_diffrn_ambient_temperature 297(2)
_diffrn_measured_fraction_theta_full 0.987
_diffrn_measured_fraction_theta_max 0.987
_diffrn_measurement_device_type 'Bruker Smart Apex'
_diffrn_measurement_method 'Phi and Omega Scan'
_diffrn_radiation_monochromator graphite
_diffrn_radiation_source 'fine-focus sealed tube'
_diffrn_radiation_type MoK\a
_diffrn_radiation_wavelength 0.71073
_diffrn_reflns_av_R_equivalents 0.0557
_diffrn_reflns_av_sigmaI/netI 0.1038
_diffrn_reflns_limit_h_max 15
_diffrn_reflns_limit_h_min -15
_diffrn_reflns_limit_k_max 8
_diffrn_reflns_limit_k_min -8
_diffrn_reflns_limit_l_max 15
_diffrn_reflns_limit_l_min -15
_diffrn_reflns_number 9259
_diffrn_reflns_theta_full 25.00
_diffrn_reflns_theta_max 25.00
_diffrn_reflns_theta_min 2.19
_exptl_absorpt_coefficient_mu 1.734
_exptl_absorpt_correction_T_max 0.8321
_exptl_absorpt_correction_T_min 0.4117
_exptl_absorpt_correction_type multi-scan
_exptl_absorpt_process_details 'Bruker's sadabs'
_exptl_crystal_colour colourless
_exptl_crystal_density_diffrn 1.343
_exptl_crystal_density_method 'not measured'
_exptl_crystal_description needle
_exptl_crystal_F_000 504
_exptl_crystal_size_max 0.62
_exptl_crystal_size_mid 0.15
_exptl_crystal_size_min 0.11
_refine_diff_density_max 0.318
_refine_diff_density_min -0.168
_refine_diff_density_rms 0.048
_refine_ls_abs_structure_details 'Flack H D (1983), Acta Cryst. A39, 876-881'
_refine_ls_abs_structure_Flack 0.050(17)
_refine_ls_extinction_method none
_refine_ls_goodness_of_fit_ref 1.203
_refine_ls_hydrogen_treatment constr
_refine_ls_matrix_type full
_refine_ls_number_parameters 282
_refine_ls_number_reflns 4152
_refine_ls_number_restraints 1
_refine_ls_restrained_S_all 1.203
_refine_ls_R_factor_all 0.1592
_refine_ls_R_factor_gt 0.1045
_refine_ls_shift/su_max 0.031
_refine_ls_shift/su_mean 0.001
_refine_ls_structure_factor_coef Fsqd
_refine_ls_weighting_details 'calc w=1/[\s^2^(Fo^2^)+(0.0373P)^2^+0.0000P] where P=(Fo^2^+2Fc^2^)/3'
_refine_ls_weighting_scheme calc
_refine_ls_wR_factor_gt 0.1381
_refine_ls_wR_factor_ref 0.1533
_reflns_number_gt 2476
_reflns_number_total 4152
_reflns_threshold_expression >2sigma(I)
_cod_data_source_file c3ob41967c.txt
_cod_data_source_block 5
_cod_original_sg_symbol_H-M P2(1)
_cod_database_code 7153207

loop_
_symmetry_equiv_pos_as_xyz
'x, y, z'
'-x, y+1/2, -z'

loop_
_atom_site_label
_atom_site_type_symbol
_atom_site_fract_x
_atom_site_fract_y
_atom_site_fract_z
_atom_site_U_iso_or_equiv
_atom_site_adp_type
_atom_site_occupancy
_atom_site_symmetry_multiplicity
_atom_site_calc_flag
_atom_site_refinement_flags
Br Br 0.45382(9) 0.6993(2) 1.14003(8) 0.1429(6) Uani 1 1 d .
O1 O 0.9758(5) 0.7790(9) 0.5028(4) 0.107(2) Uani 1 1 d .
O2 O 1.1115(4) 0.9614(7) 0.9117(3) 0.0673(14) Uani 1 1 d .
O3 O 0.8819(4) 0.9587(7) 0.8476(3) 0.0736(16) Uani 1 1 d .
O4 O 0.8503(5) 0.8589(7) 0.6082(3) 0.0773(15) Uani 1 1 d .
N1 N 1.0102(5) 0.8814(7) 0.6629(4) 0.0609(16) Uani 1 1 d .
H1 H 0.9789 0.9081 0.7177 0.073 Uiso 1 1 calc R
N2 N 1.0469(4) 1.1984(9) 0.8184(3) 0.0520(13) Uani 1 1 d .
N3 N 0.8412(4) 1.1025(8) 0.9954(4) 0.0582(15) Uani 1 1 d .
H3 H 0.8624 1.1891 1.0363 0.070 Uiso 1 1 calc R
C1 C 0.9507(7) 0.8358(10) 0.5841(6) 0.065(2) Uani 1 1 d .
C2 C 1.1192(6) 0.8897(10) 0.6642(5) 0.0609(19) Uani 1 1 d .
C3 C 1.1694(6) 0.9764(9) 0.7435(5) 0.0555(18) Uani 1 1 d .
C4 C 1.2749(7) 0.9889(12) 0.7485(6) 0.075(2) Uani 1 1 d .
H4 H 1.3062 1.0481 0.8032 0.090 Uiso 1 1 calc R
C5 C 1.3353(7) 0.9167(15) 0.6755(8) 0.100(3) Uani 1 1 d .
H5 H 1.4074 0.9288 0.6782 0.120 Uiso 1 1 calc R
C6 C 1.2856(9) 0.8230(13) 0.5957(7) 0.097(3) Uani 1 1 d .
H6 H 1.3263 0.7700 0.5458 0.116 Uiso 1 1 calc R
C7 C 1.1801(8) 0.8066(11) 0.5884(6) 0.085(3) Uani 1 1 d .
H7 H 1.1491 0.7424 0.5352 0.103 Uiso 1 1 calc R
C8 C 1.1075(6) 1.0444(9) 0.8305(5) 0.0523(19) Uani 1 1 d .
C9 C 0.9693(5) 1.2496(9) 0.8927(4) 0.0528(18) Uani 1 1 d .
H9 H 1.0035 1.2845 0.9559 0.063 Uiso 1 1 calc R
C10 C 0.9150(7) 1.4230(10) 0.8468(5) 0.077(2) Uani 1 1 d .
H10A H 0.8412 1.4229 0.8614 0.092 Uiso 1 1 calc R
H10B H 0.9457 1.5406 0.8712 0.092 Uiso 1 1 calc R
C11 C 0.9331(8) 1.3988(14) 0.7382(6) 0.110(3) Uani 1 1 d .
H11A H 0.8832 1.3103 0.7094 0.132 Uiso 1 1 calc R
H11B H 0.9269 1.5198 0.7037 0.132 Uiso 1 1 calc R
C12 C 1.0396(7) 1.3236(10) 0.7303(5) 0.073(2) Uani 1 1 d .
H12A H 1.0908 1.4249 0.7335 0.087 Uiso 1 1 calc R
H12B H 1.0485 1.2525 0.6688 0.087 Uiso 1 1 calc R
C13 C 0.8952(5) 1.0847(10) 0.9086(5) 0.0522(18) Uani 1 1 d .
C14 C 0.7545(6) 0.9946(10) 1.0255(5) 0.0582(19) Uani 1 1 d .
C15 C 0.7032(7) 1.0589(13) 1.1102(6) 0.088(3) Uani 1 1 d .
H15 H 0.7297 1.1630 1.1449 0.106 Uiso 1 1 calc R
C16 C 0.6146(7) 0.9723(15) 1.1433(6) 0.098(3) Uani 1 1 d .
H16 H 0.5812 1.0194 1.1995 0.117 Uiso 1 1 calc R
C17 C 0.5752(7) 0.8193(14) 1.0954(7) 0.089(3) Uani 1 1 d .
C18 C 0.6282(7) 0.7484(12) 1.0136(7) 0.086(3) Uani 1 1 d .
H18 H 0.6031 0.6406 0.9809 0.103 Uiso 1 1 calc R
C19 C 0.7169(7) 0.8346(11) 0.9802(6) 0.070(2) Uani 1 1 d .
H19 H 0.7519 0.7834 0.9260 0.083 Uiso 1 1 calc R
C20 C 0.7726(8) 0.8098(13) 0.5365(6) 0.098(3) Uani 1 1 d .
H20A H 0.7808 0.6783 0.5159 0.117 Uiso 1 1 calc R
H20B H 0.7785 0.8904 0.4779 0.117 Uiso 1 1 calc R
C21 C 0.6699(8) 0.837(2) 0.5833(8) 0.131(4) Uani 1 1 d .
H21 H 0.6647 0.9682 0.6081 0.157 Uiso 1 1 calc R
C22 C 0.6549(8) 0.704(3) 0.6668(10) 0.202(6) Uani 1 1 d .
H22A H 0.6614 0.5757 0.6431 0.302 Uiso 1 1 calc R
H22B H 0.5869 0.7222 0.6944 0.302 Uiso 1 1 calc R
H22C H 0.7068 0.7275 0.7175 0.302 Uiso 1 1 calc R
C23 C 0.5862(9) 0.804(2) 0.5027(11) 0.217(8) Uani 1 1 d .
H23A H 0.5186 0.8073 0.5326 0.325 Uiso 1 1 calc R
H23B H 0.5969 0.6827 0.4718 0.325 Uiso 1 1 calc R
H23C H 0.5906 0.9027 0.4530 0.325 Uiso 1 1 calc R

loop_
_atom_site_aniso_label
_atom_site_aniso_U_11
_atom_site_aniso_U_22
_atom_site_aniso_U_33
_atom_site_aniso_U_23
_atom_site_aniso_U_13
_atom_site_aniso_U_12
Br 0.0999(8) 0.1636(11) 0.1653(10) -0.0001(11) 0.0160(6) -0.0581(9)
O1 0.131(5) 0.148(6) 0.044(3) -0.034(4) 0.011(3) -0.004(4)
O2 0.097(4) 0.067(3) 0.038(2) 0.015(3) -0.002(2) 0.008(3)
O3 0.102(4) 0.062(3) 0.057(3) -0.030(3) 0.010(3) -0.013(3)
O4 0.084(4) 0.091(4) 0.057(3) -0.018(3) -0.006(3) -0.010(3)
N1 0.090(5) 0.064(4) 0.028(3) -0.018(3) 0.002(3) -0.004(4)
N2 0.088(4) 0.039(3) 0.028(3) 0.007(3) 0.008(3) -0.004(4)
N3 0.069(4) 0.060(4) 0.045(3) -0.015(3) 0.006(3) -0.013(3)
C1 0.092(7) 0.053(5) 0.051(5) 0.003(4) 0.008(5) -0.007(5)
C2 0.062(5) 0.062(5) 0.059(5) 0.006(4) 0.010(4) 0.000(4)
C3 0.077(6) 0.046(4) 0.044(4) 0.012(4) 0.014(4) -0.012(4)
C4 0.080(6) 0.083(6) 0.062(5) 0.009(5) 0.021(5) -0.017(5)
C5 0.076(7) 0.113(8) 0.111(7) 0.004(7) 0.004(6) -0.002(6)
C6 0.096(8) 0.098(6) 0.098(7) 0.002(6) 0.059(6) 0.007(6)
C7 0.093(7) 0.078(6) 0.086(6) -0.020(5) 0.032(6) -0.012(5)
C8 0.081(6) 0.045(4) 0.031(4) 0.007(3) -0.014(4) -0.010(4)
C9 0.082(5) 0.048(4) 0.028(3) -0.008(3) 0.000(4) 0.002(4)
C10 0.115(7) 0.043(4) 0.071(6) 0.007(4) 0.002(5) 0.007(5)
C11 0.163(10) 0.106(8) 0.062(6) 0.041(5) 0.011(6) 0.040(7)
C12 0.118(7) 0.056(4) 0.045(4) 0.013(4) 0.009(5) 0.002(5)
C13 0.061(5) 0.054(5) 0.042(4) 0.005(4) 0.002(4) 0.007(4)
C14 0.076(5) 0.051(5) 0.048(4) 0.004(4) 0.001(4) 0.003(4)
C15 0.088(7) 0.102(6) 0.074(6) -0.025(5) 0.014(5) -0.023(6)
C16 0.089(7) 0.108(7) 0.097(7) -0.024(6) 0.035(6) -0.025(6)
C17 0.092(7) 0.074(6) 0.102(7) 0.005(6) -0.003(6) -0.020(6)
C18 0.093(6) 0.066(6) 0.099(6) -0.016(5) -0.013(5) -0.025(5)
C19 0.085(6) 0.051(4) 0.072(5) -0.012(4) -0.002(4) -0.008(4)
C20 0.114(8) 0.103(7) 0.075(5) -0.019(5) -0.026(6) -0.023(6)
C21 0.066(7) 0.207(13) 0.119(9) -0.015(9) -0.015(7) -0.015(8)
C22 0.106(9) 0.301(19) 0.199(12) 0.050(18) 0.051(8) -0.038(14)
C23 0.111(10) 0.28(2) 0.264(15) -0.087(14) -0.023(11) 0.041(11)

loop_
_atom_type_symbol
_atom_type_description
_atom_type_scat_dispersion_real
_atom_type_scat_dispersion_imag
_atom_type_scat_source
C C 0.0033 0.0016 'International Tables Vol C Tables 4.2.6.8 and 6.1.1.4'
H H 0.0000 0.0000 'International Tables Vol C Tables 4.2.6.8 and 6.1.1.4'
N N 0.0061 0.0033 'International Tables Vol C Tables 4.2.6.8 and 6.1.1.4'
O O 0.0106 0.0060 'International Tables Vol C Tables 4.2.6.8 and 6.1.1.4'
Br Br -0.2901 2.4595 'International Tables Vol C Tables 4.2.6.8 and 6.1.1.4'

loop_
_geom_angle_atom_site_label_1
_geom_angle_atom_site_label_2
_geom_angle_atom_site_label_3
_geom_angle
C1 O4 C20 118.6(6)
C1 N1 C2 125.7(7)
C1 N1 H1 117.2
C2 N1 H1 117.2
C8 N2 C9 121.0(5)
C8 N2 C12 127.6(5)
C9 N2 C12 111.1(6)
C13 N3 C14 127.1(6)
C13 N3 H3 116.5
C14 N3 H3 116.5
O1 C1 N1 129.5(9)
O1 C1 O4 121.6(8)
N1 C1 O4 108.9(7)
C3 C2 N1 119.2(7)
C3 C2 C7 118.5(7)
N1 C2 C7 122.3(7)
C4 C3 C2 121.7(7)
C4 C3 C8 118.6(7)
C2 C3 C8 119.5(7)
C5 C4 C3 121.2(8)
C5 C4 H4 119.4
C3 C4 H4 119.4
C4 C5 C6 117.8(9)
C4 C5 H5 121.1
C6 C5 H5 121.1
C7 C6 C5 122.6(9)
C7 C6 H6 118.7
C5 C6 H6 118.7
C6 C7 C2 118.1(8)
C6 C7 H7 121.0
C2 C7 H7 121.0
O2 C8 N2 120.4(6)
O2 C8 C3 121.2(6)
N2 C8 C3 118.4(5)
N2 C9 C13 109.9(5)
N2 C9 C10 103.5(5)
C13 C9 C10 112.4(6)
N2 C9 H9 110.3
C13 C9 H9 110.3
C10 C9 H9 110.3
C11 C10 C9 103.1(6)
C11 C10 H10A 111.1
C9 C10 H10A 111.1
C11 C10 H10B 111.1
C9 C10 H10B 111.1
H10A C10 H10B 109.1
C12 C11 C10 105.4(7)
C12 C11 H11A 110.7
C10 C11 H11A 110.7
C12 C11 H11B 110.7
C10 C11 H11B 110.7
H11A C11 H11B 108.8
C11 C12 N2 102.1(6)
C11 C12 H12A 111.4
N2 C12 H12A 111.4
C11 C12 H12B 111.4
N2 C12 H12B 111.4
H12A C12 H12B 109.2
O3 C13 N3 124.8(7)
O3 C13 C9 123.1(6)
N3 C13 C9 112.0(6)
C19 C14 C15 117.5(8)
C19 C14 N3 126.5(7)
C15 C14 N3 116.1(7)
C16 C15 C14 121.5(8)
C16 C15 H15 119.3
C14 C15 H15 119.3
C17 C16 C15 120.6(8)
C17 C16 H16 119.7
C15 C16 H16 119.7
C16 C17 C18 118.5(8)
C16 C17 Br 121.1(8)
C18 C17 Br 120.4(8)
C19 C18 C17 121.0(8)
C19 C18 H18 119.5
C17 C18 H18 119.5
C14 C19 C18 120.8(8)
C14 C19 H19 119.6
C18 C19 H19 119.6
O4 C20 C21 107.7(7)
O4 C20 H20A 110.2
C21 C20 H20A 110.2
O4 C20 H20B 110.2
C21 C20 H20B 110.2
H20A C20 H20B 108.5
C22 C21 C20 111.3(10)
C22 C21 C23 110.1(12)
C20 C21 C23 107.7(9)
C22 C21 H21 109.3
C20 C21 H21 109.3
C23 C21 H21 109.3
C21 C22 H22A 109.5
C21 C22 H22B 109.5
H22A C22 H22B 109.5
C21 C22 H22C 109.5
H22A C22 H22C 109.5
H22B C22 H22C 109.5
C21 C23 H23A 109.5
C21 C23 H23B 109.5
H23A C23 H23B 109.5
C21 C23 H23C 109.5
H23A C23 H23C 109.5
H23B C23 H23C 109.5

loop_
_geom_bond_atom_site_label_1
_geom_bond_atom_site_label_2
_geom_bond_distance
Br C17 1.875(9)
O1 C1 1.206(8)
O2 C8 1.234(6)
O3 C13 1.215(7)
O4 C1 1.342(9)
O4 C20 1.421(8)
N1 C1 1.336(9)
N1 C2 1.401(8)
N1 H1 0.8600
N2 C8 1.341(8)
N2 C9 1.460(8)
N2 C12 1.474(8)
N3 C13 1.365(7)
N3 C14 1.409(8)
N3 H3 0.8600
C2 C3 1.378(9)
C2 C7 1.413(10)
C3 C4 1.358(9)
C3 C8 1.495(9)
C4 C5 1.351(11)
C4 H4 0.9300
C5 C6 1.403(12)
C5 H5 0.9300
C6 C7 1.362(11)
C6 H6 0.9300
C7 H7 0.9300
C9 C13 1.515(9)
C9 C10 1.529(9)
C9 H9 0.9800
C10 C11 1.485(10)
C10 H10A 0.9700
C10 H10B 0.9700
C11 C12 1.470(10)
C11 H11A 0.9700
C11 H11B 0.9700
C12 H12A 0.9700
C12 H12B 0.9700
C14 C19 1.363(9)
C14 C15 1.392(9)
C15 C16 1.368(10)
C15 H15 0.9300
C16 C17 1.348(11)
C16 H16 0.9300
C17 C18 1.388(11)
C18 C19 1.368(10)
C18 H18 0.9300
C19 H19 0.9300
C20 C21 1.478(12)
C20 H20A 0.9700
C20 H20B 0.9700
C21 C22 1.471(15)
C21 C23 1.535(13)
C21 H21 0.9800
C22 H22A 0.9600
C22 H22B 0.9600
C22 H22C 0.9600
C23 H23A 0.9600
C23 H23B 0.9600
C23 H23C 0.9600

loop_
_geom_torsion_atom_site_label_1
_geom_torsion_atom_site_label_2
_geom_torsion_atom_site_label_3
_geom_torsion_atom_site_label_4
_geom_torsion
C2 N1 C1 O1 6.6(12)
C2 N1 C1 O4 -174.7(6)
C20 O4 C1 O1 1.7(11)
C20 O4 C1 N1 -177.2(6)
C1 N1 C2 C3 166.5(6)
C1 N1 C2 C7 -15.6(11)
N1 C2 C3 C4 -179.9(6)
C7 C2 C3 C4 2.2(10)
N1 C2 C3 C8 5.3(9)
C7 C2 C3 C8 -172.6(6)
C2 C3 C4 C5 0.1(12)
C8 C3 C4 C5 175.0(8)
C3 C4 C5 C6 -2.0(13)
C4 C5 C6 C7 1.5(14)
C5 C6 C7 C2 0.8(13)
C3 C2 C7 C6 -2.6(11)
N1 C2 C7 C6 179.6(7)
C9 N2 C8 O2 -12.4(9)
C12 N2 C8 O2 174.2(6)
C9 N2 C8 C3 167.6(6)
C12 N2 C8 C3 -5.8(9)
C4 C3 C8 O2 -66.9(9)
C2 C3 C8 O2 108.0(8)
C4 C3 C8 N2 113.1(7)
C2 C3 C8 N2 -71.9(8)
C8 N2 C9 C13 -56.5(7)
C12 N2 C9 C13 117.9(6)
C8 N2 C9 C10 -176.7(6)
C12 N2 C9 C10 -2.3(7)
N2 C9 C10 C11 24.2(8)
C13 C9 C10 C11 -94.3(8)
C9 C10 C11 C12 -38.1(9)
C10 C11 C12 N2 36.1(8)
C8 N2 C12 C11 153.3(7)
C9 N2 C12 C11 -20.6(8)
C14 N3 C13 O3 -7.3(10)
C14 N3 C13 C9 168.5(6)
N2 C9 C13 O3 -21.7(8)
C10 C9 C13 O3 93.0(7)
N2 C9 C13 N3 162.4(5)
C10 C9 C13 N3 -82.8(7)
C13 N3 C14 C19 9.9(11)
C13 N3 C14 C15 -170.5(6)
C19 C14 C15 C16 -4.0(12)
N3 C14 C15 C16 176.3(7)
C14 C15 C16 C17 1.0(14)
C15 C16 C17 C18 1.9(13)
C15 C16 C17 Br -180.0(7)
C16 C17 C18 C19 -1.9(13)
Br C17 C18 C19 180.0(6)
C15 C14 C19 C18 4.0(11)
N3 C14 C19 C18 -176.3(7)
C17 C18 C19 C14 -1.2(12)
C1 O4 C20 C21 176.6(8)
O4 C20 C21 C22 -65.1(12)
O4 C20 C21 C23 174.2(10)
